data_4064576
loop_
_publ_author_name
'Harrison, Daniel P.'
'Nichols-Nielander, Adam C.'
'Zottig, Victor E.'
'Strausberg, Laura'
'Salomon, Rebecca J.'
'Trindle, Carl O.'
'Sabat, Michal'
'Gunnoe, T. Brent'
'Iovan, Diana A.'
'Myers, William H.'
'Harman, W. Dean'

_publ_section_title
;
 Hyperdistorted Tungsten Allyl Complexes and Their Stereoselective
 Deprotonation to Form Dihapto-Coordinated Dienes
;
_journal_issue 9
_journal_name_full Organometallics
_journal_page_first 2587
_journal_paper_doi 10.1021/om200183m
_journal_volume 30
_journal_year 2011
_chemical_formula_sum 'C24 H32 B Cl2 F9 N8 O10 P S3 W'
_chemical_formula_weight 1156.27
_chemical_name_systematic
; 
 ? 
;
_space_group_IT_number 14
_symmetry_cell_setting monoclinic
_symmetry_space_group_name_Hall '-P 2yn'
_symmetry_space_group_name_H-M 'P 1 21/n 1'
_atom_sites_solution_hydrogens geom
_atom_sites_solution_primary direct
_atom_sites_solution_secondary difmap
_audit_creation_method SHELXL-97
_cell_angle_alpha 90.00
_cell_angle_beta 94.16(1)
_cell_angle_gamma 90.00
_cell_formula_units_Z 4
_cell_length_a 16.966(2)
_cell_length_b 11.615(1)
_cell_length_c 21.420(3)
_cell_measurement_reflns_used 1608
_cell_measurement_temperature 153(2)
_cell_measurement_theta_max 16.60
_cell_measurement_theta_min 2.29
_cell_volume 4209.9(9)
_computing_cell_refinement 'Bruker SAINT'
_computing_data_collection 'Bruker APEX2'
_computing_data_reduction 'Bruker SAINT'
_computing_molecular_graphics 'Bruker SHELXTL'
_computing_publication_material 'Bruker SHELXTL'
_computing_structure_refinement 'SHELXL-97 (Sheldrick, 2008)'
_computing_structure_solution 'SHELXS-97 (Sheldrick, 2008)'
_diffrn_ambient_temperature 153(2)
_diffrn_measured_fraction_theta_full 0.997
_diffrn_measured_fraction_theta_max 0.997
_diffrn_measurement_device_type 'Bruker APEX-II CCD'
_diffrn_measurement_method '\f and \w scans'
_diffrn_radiation_monochromator graphite
_diffrn_radiation_source 'fine-focus sealed tube'
_diffrn_radiation_type MoK\a
_diffrn_radiation_wavelength 0.71073
_diffrn_reflns_av_R_equivalents 0.0795
_diffrn_reflns_av_sigmaI/netI 0.0549
_diffrn_reflns_limit_h_max 13
_diffrn_reflns_limit_h_min -13
_diffrn_reflns_limit_k_max 9
_diffrn_reflns_limit_k_min -9
_diffrn_reflns_limit_l_max 17
_diffrn_reflns_limit_l_min -17
_diffrn_reflns_number 11436
_diffrn_reflns_theta_full 16.68
_diffrn_reflns_theta_max 16.68
_diffrn_reflns_theta_min 1.48
_exptl_absorpt_coefficient_mu 3.156
_exptl_absorpt_correction_T_max 0.7440
_exptl_absorpt_correction_T_min 0.4976
_exptl_absorpt_correction_type empirical
_exptl_absorpt_process_details 'Bruker SADABS'
_exptl_crystal_colour yellow
_exptl_crystal_density_diffrn 1.828
_exptl_crystal_density_meas 0
_exptl_crystal_density_method 'not measured'
_exptl_crystal_description needle
_exptl_crystal_F_000 2284
_exptl_crystal_size_max 0.41
_exptl_crystal_size_mid 0.10
_exptl_crystal_size_min 0.07
_refine_diff_density_max 0.524
_refine_diff_density_min -0.443
_refine_diff_density_rms 0.085
_refine_ls_extinction_coef 0.00027(12)
_refine_ls_extinction_expression Fc^*^=kFc[1+0.001xFc^2^\l^3^/sin(2\q)]^-1/4^
_refine_ls_extinction_method SHELXL
_refine_ls_goodness_of_fit_ref 0.763
_refine_ls_hydrogen_treatment mixed
_refine_ls_matrix_type full
_refine_ls_number_parameters 554
_refine_ls_number_reflns 2332
_refine_ls_number_restraints 0
_refine_ls_restrained_S_all 0.763
_refine_ls_R_factor_all 0.0533
_refine_ls_R_factor_gt 0.0308
_refine_ls_shift/su_max 0.002
_refine_ls_shift/su_mean 0.000
_refine_ls_structure_factor_coef Fsqd
_refine_ls_weighting_details 'calc w=1/[\s^2^(Fo^2^)+(0.1000P)^2^+0.0000P] where P=(Fo^2^+2Fc^2^)/3'
_refine_ls_weighting_scheme calc
_refine_ls_wR_factor_gt 0.0790
_refine_ls_wR_factor_ref 0.0988
_reflns_number_gt 1748
_reflns_number_total 2332
_reflns_threshold_expression >2sigma(I)
_cod_data_source_file om200183m_si_002.cif
_cod_data_source_block C24H32BCl2F9N8O10PS3W
_cod_depositor_comments
;
The following automatic conversions were performed:

'_symmetry_cell_setting' value 'Monoclinic' changed to 'monoclinic'
according to /home/saulius/struct/CIF-dictionaries/cif_core.dic
dictionary named 'cif_core.dic' version 2.4.1 from 2010-06-29.

Automatic conversion script
Id: cif_fix_values 1715 2011-07-08 13:25:40Z adriana 
;
_cod_original_cell_volume 4209.9
_cod_original_sg_symbol_H-M P2(1)/n
_cod_original_formula_sum 'C24 H32 B1 Cl2 F9 N8 O10 P S3 W'
_cod_database_code 4064576

loop_
_symmetry_equiv_pos_as_xyz
'x, y, z'
'-x+1/2, y+1/2, -z+1/2'
'-x, -y, -z'
'x-1/2, -y-1/2, z-1/2'

loop_
_atom_site_label
_atom_site_type_symbol
_atom_site_fract_x
_atom_site_fract_y
_atom_site_fract_z
_atom_site_U_iso_or_equiv
_atom_site_adp_type
_atom_site_occupancy
_atom_site_symmetry_multiplicity
_atom_site_calc_flag
_atom_site_refinement_flags
W W 1.00379(3) 0.25964(5) 0.35252(3) 0.0193(5) Uani 1 1 d .
S1 S 0.6205(2) 0.2704(4) 0.1200(2) 0.0312(12) Uani 1 1 d .
P1 P 1.1182(2) 0.1260(3) 0.38975(19) 0.0228(13) Uani 1 1 d .
S3 S 0.1557(3) 0.9852(4) 0.0862(3) 0.0556(16) Uani 1 1 d .
N8 N 1.0301(6) 0.3748(11) 0.4001(5) 0.019(3) Uani 1 1 d .
F2 F 0.7647(5) 0.2424(8) 0.1721(5) 0.057(3) Uani 1 1 d .
N6 N 0.9457(8) 0.3721(15) 0.2849(8) 0.023(4) Uani 1 1 d .
N4 N 0.9787(6) 0.1266(16) 0.2824(8) 0.020(4) Uani 1 1 d .
F3 F 0.7598(5) 0.3331(9) 0.0841(5) 0.075(4) Uani 1 1 d .
N5 N 0.9844(6) 0.1456(13) 0.2207(10) 0.021(3) Uani 1 1 d .
O2 O 0.5954(6) 0.2560(8) 0.1820(5) 0.044(3) Uani 1 1 d .
O4 O 0.5848(5) 0.3658(8) 0.0855(5) 0.033(3) Uani 1 1 d .
O1 O 1.0509(5) 0.4632(9) 0.4279(5) 0.029(3) Uani 1 1 d .
N2 N 1.0972(10) 0.3118(11) 0.2938(9) 0.023(3) Uani 1 1 d .
N1 N 0.7797(10) 0.3730(12) 0.3753(7) 0.021(3) Uani 1 1 d .
C5 C 0.9296(14) 0.157(2) 0.4146(12) 0.029(6) Uani 1 1 d .
N3 N 1.0897(10) 0.2944(10) 0.2303(10) 0.027(3) Uani 1 1 d .
N7 N 0.9510(7) 0.3563(12) 0.2232(10) 0.024(4) Uani 1 1 d .
F1 F 0.7252(5) 0.4178(8) 0.1651(5) 0.056(3) Uani 1 1 d .
C1 C 0.8420(12) 0.3230(17) 0.4046(9) 0.020(5) Uani 1 1 d .
C18 C 1.0960(9) -0.0041(11) 0.4296(7) 0.042(5) Uani 1 1 d .
H18A H 1.1420 -0.0526 0.4329 0.062 Uiso 1 1 calc R
H18B H 1.0536 -0.0436 0.4065 0.062 Uiso 1 1 calc R
H18C H 1.0806 0.0140 0.4707 0.062 Uiso 1 1 calc R
F4 F 0.8843(7) 0.4792(12) 0.0053(6) 0.116(5) Uani 1 1 d .
O71 O 0.2297(6) 0.9788(8) 0.0593(5) 0.054(3) Uani 1 1 d .
C17 C 0.9103(10) 0.477(2) 0.2876(10) 0.026(5) Uani 1 1 d .
H17 H 0.8996 0.5134 0.3246 0.031 Uiso 1 1 calc R
C6 C 0.8781(12) 0.2242(19) 0.3777(10) 0.018(5) Uani 1 1 d .
C15 C 0.9199(10) 0.445(2) 0.1889(8) 0.025(5) Uani 1 1 d .
H15 H 0.9178 0.4517 0.1455 0.030 Uiso 1 1 calc R
C13 C 0.9589(8) -0.0376(14) 0.2272(11) 0.023(4) Uani 1 1 d .
H13 H 0.9491 -0.1147 0.2178 0.027 Uiso 1 1 calc R
O51 O 0.1143(5) 1.0983(8) 0.0695(5) 0.048(3) Uani 1 1 d .
C12 C 0.9723(8) 0.049(2) 0.1854(8) 0.027(4) Uani 1 1 d .
H12 H 0.9729 0.0433 0.1422 0.032 Uiso 1 1 calc R
O61 O 0.1507(7) 0.9559(10) 0.1491(6) 0.074(4) Uani 1 1 d .
C11 C 1.1666(16) 0.3610(13) 0.3060(11) 0.034(5) Uani 1 1 d .
H11 H 1.1868 0.3827 0.3458 0.041 Uiso 1 1 calc R
B1 B 1.0070(14) 0.266(2) 0.1998(13) 0.029(7) Uani 1 1 d .
C16 C 0.8924(9) 0.5213(16) 0.2291(15) 0.039(5) Uani 1 1 d .
H16 H 0.8665 0.5902 0.2192 0.047 Uiso 1 1 calc R
F5 F 0.9428(6) 0.6199(10) -0.0350(6) 0.109(5) Uani 1 1 d .
C21 C 0.7241(10) 0.3149(17) 0.1349(9) 0.033(5) Uani 1 1 d .
C14 C 0.9631(8) 0.013(2) 0.2858(9) 0.020(4) Uani 1 1 d .
H14 H 0.9560 -0.0268 0.3227 0.024 Uiso 1 1 calc R
C7 C 0.7411(9) 0.3263(13) 0.3167(8) 0.039(5) Uani 1 1 d .
H7A H 0.7799 0.3157 0.2867 0.058 Uiso 1 1 calc R
H7B H 0.7014 0.3792 0.3002 0.058 Uiso 1 1 calc R
H7C H 0.7170 0.2537 0.3250 0.058 Uiso 1 1 calc R
C19 C 1.1699(8) 0.0730(11) 0.3253(6) 0.031(4) Uani 1 1 d .
H19A H 1.1874 0.1367 0.3014 0.047 Uiso 1 1 calc R
H19B H 1.1351 0.0253 0.2991 0.047 Uiso 1 1 calc R
H19C H 1.2147 0.0286 0.3411 0.047 Uiso 1 1 calc R
C2 C 0.8756(9) 0.3750(11) 0.4640(8) 0.021(4) Uani 1 1 d .
H2A H 0.8334 0.3842 0.4918 0.026 Uiso 1 1 calc R
H2B H 0.8952 0.4513 0.4550 0.026 Uiso 1 1 calc R
C3 C 0.9424(9) 0.3065(15) 0.4983(7) 0.030(5) Uani 1 1 d .
H3A H 0.9867 0.3583 0.5071 0.036 Uiso 1 1 calc R
H3B H 0.9246 0.2822 0.5383 0.036 Uiso 1 1 calc R
C4 C 0.9718(12) 0.2040(17) 0.4668(11) 0.023(5) Uani 1 1 d .
C8 C 0.7371(8) 0.4732(13) 0.3983(7) 0.033(5) Uani 1 1 d .
H8A H 0.6843 0.4509 0.4063 0.049 Uiso 1 1 calc R
H8B H 0.7351 0.5330 0.3672 0.049 Uiso 1 1 calc R
H8C H 0.7641 0.5011 0.4362 0.049 Uiso 1 1 calc R
C20 C 1.1924(8) 0.1912(11) 0.4417(7) 0.039(5) Uani 1 1 d .
H20A H 1.1679 0.2272 0.4757 0.059 Uiso 1 1 calc R
H20B H 1.2203 0.2481 0.4195 0.059 Uiso 1 1 calc R
H20C H 1.2288 0.1333 0.4579 0.059 Uiso 1 1 calc R
S2 S 0.8093(3) 0.6696(4) 0.0036(3) 0.0486(15) Uani 1 1 d .
F6 F 0.9406(8) 0.6058(13) 0.0633(7) 0.126(6) Uani 1 1 d .
C22 C 0.8984(14) 0.587(2) 0.0116(13) 0.076(8) Uani 1 1 d .
O3 O 0.6274(5) 0.1663(8) 0.0842(5) 0.041(3) Uani 1 1 d .
O5 O 0.7778(7) 0.6463(11) -0.0586(8) 0.085(4) Uani 1 1 d .
O6 O 0.7686(8) 0.6307(10) 0.0532(7) 0.093(5) Uani 1 1 d .
O7 O 0.8376(8) 0.7892(9) 0.0117(6) 0.082(4) Uani 1 1 d .
Cl1 Cl 0.6516(3) 0.7883(5) 0.8404(3) 0.0855(18) Uani 1 1 d .
C23 C 0.0932(12) 0.8880(16) 0.0386(12) 0.057(6) Uani 1 1 d .
F11 F 0.0899(7) 0.9066(10) -0.0194(6) 0.086(4) Uani 1 1 d .
F12 F 0.0191(7) 0.8884(8) 0.0597(5) 0.084(4) Uani 1 1 d .
F13 F 0.1188(6) 0.7798(10) 0.0495(6) 0.094(4) Uani 1 1 d .
C10 C 1.2052(11) 0.3760(14) 0.2529(14) 0.036(5) Uani 1 1 d .
H10 H 1.2546 0.4093 0.2494 0.044 Uiso 1 1 calc R
C9 C 1.1563(18) 0.3323(15) 0.2067(9) 0.037(5) Uani 1 1 d .
H9 H 1.1670 0.3288 0.1648 0.045 Uiso 1 1 calc R
C24 C 0.5819(11) 0.8481(14) 0.7874(9) 0.069(6) Uani 1 1 d .
H24A H 0.5302 0.8183 0.7956 0.083 Uiso 1 1 calc R
H24B H 0.5810 0.9308 0.7938 0.083 Uiso 1 1 calc R
Cl2 Cl 0.5986(3) 0.8212(6) 0.7103(3) 0.108(2) Uani 1 1 d .
H1B H 1.008(4) 0.268(6) 0.158(5) -0.06(3) Uiso 1 1 d .
H6 H 0.848(6) 0.191(8) 0.346(5) -0.03(4) Uiso 1 1 d .
H5 H 0.943(6) 0.085(8) 0.417(4) -0.03(4) Uiso 1 1 d .
H4 H 1.012(7) 0.161(9) 0.484(6) 0.00(5) Uiso 1 1 d .

loop_
_atom_site_aniso_label
_atom_site_aniso_U_11
_atom_site_aniso_U_22
_atom_site_aniso_U_33
_atom_site_aniso_U_23
_atom_site_aniso_U_13
_atom_site_aniso_U_12
W 0.0086(6) 0.0252(6) 0.0249(6) 0.0012(4) 0.0071(4) -0.0011(4)
S1 0.018(3) 0.033(3) 0.044(4) -0.010(3) 0.004(3) 0.000(3)
P1 0.008(3) 0.028(3) 0.034(3) 0.000(2) 0.008(2) -0.001(2)
S3 0.023(4) 0.073(4) 0.071(5) 0.018(3) 0.008(3) -0.001(3)
N8 0.023(8) 0.024(9) 0.009(9) -0.019(7) -0.002(7) -0.008(7)
F2 0.037(7) 0.074(7) 0.057(8) -0.005(6) -0.027(6) 0.020(6)
N6 0.021(9) 0.054(14) -0.004(12) -0.021(9) 0.018(8) -0.023(10)
N4 0.015(8) 0.039(14) 0.009(13) 0.015(9) 0.027(7) -0.002(7)
F3 0.030(7) 0.156(11) 0.040(8) 0.003(7) 0.013(6) -0.017(6)
N5 0.012(8) 0.007(13) 0.048(16) -0.003(12) 0.017(8) 0.005(7)
O2 0.039(8) 0.054(8) 0.042(9) -0.002(6) 0.020(7) -0.003(6)
O4 0.031(7) 0.020(6) 0.049(8) 0.006(6) 0.002(6) 0.006(6)
O1 0.015(6) 0.039(7) 0.032(8) -0.004(6) 0.007(6) -0.002(6)
N2 0.003(13) 0.054(9) 0.014(15) 0.008(8) 0.021(9) -0.005(9)
N1 0.011(10) 0.034(10) 0.021(11) -0.010(9) 0.010(10) -0.014(10)
C5 0.023(14) 0.022(15) 0.045(19) 0.043(15) 0.016(13) 0.038(15)
N3 0.013(14) 0.043(9) 0.025(16) 0.009(9) 0.015(12) 0.009(9)
N7 0.008(9) 0.007(10) 0.056(18) 0.014(12) -0.003(10) 0.008(8)
F1 0.040(6) 0.059(7) 0.069(8) 0.000(6) -0.002(6) -0.015(5)
C1 -0.012(12) 0.039(15) 0.032(16) 0.023(14) 0.006(13) 0.007(12)
C18 0.035(11) 0.049(11) 0.043(12) 0.003(9) 0.022(10) 0.026(9)
F4 0.099(10) 0.060(8) 0.198(15) 0.039(9) 0.072(10) 0.037(8)
O71 0.017(7) 0.064(8) 0.083(10) 0.025(7) 0.010(7) 0.010(6)
C17 -0.002(10) 0.039(15) 0.04(2) -0.018(13) 0.007(11) -0.008(10)
C6 -0.007(12) 0.037(15) 0.025(14) -0.011(15) 0.007(13) -0.008(13)
C15 0.014(11) 0.047(14) 0.016(14) -0.012(17) 0.017(12) -0.013(11)
C13 0.025(11) 0.023(11) 0.018(14) 0.010(15) -0.009(10) -0.015(8)
O51 0.025(7) 0.036(7) 0.084(9) 0.010(6) -0.002(7) 0.024(6)
C12 0.021(11) 0.032(13) 0.030(14) -0.006(17) 0.019(10) -0.002(9)
O61 0.055(9) 0.110(10) 0.057(11) 0.030(8) 0.010(8) -0.004(8)
C11 0.005(14) 0.033(11) 0.06(2) 0.015(10) -0.005(15) 0.004(11)
B1 0.04(2) 0.06(2) -0.021(16) -0.006(14) -0.002(14) 0.002(17)
C16 0.021(12) 0.037(13) 0.056(18) 0.014(18) -0.014(14) 0.002(10)
F5 0.052(8) 0.135(10) 0.146(12) 0.063(9) 0.057(9) 0.044(7)
C21 0.030(15) 0.050(14) 0.018(14) -0.020(12) -0.010(12) -0.008(12)
C14 0.005(10) 0.052(18) 0.001(16) 0.000(12) -0.006(8) 0.003(9)
C7 0.011(11) 0.047(11) 0.058(15) -0.010(11) 0.006(11) 0.007(9)
C19 0.035(11) 0.037(10) 0.023(11) 0.000(8) 0.013(9) 0.010(9)
C2 0.010(11) 0.020(10) 0.035(14) -0.005(11) 0.002(10) -0.010(10)
C3 0.021(12) 0.052(12) 0.021(12) 0.006(11) 0.036(11) 0.020(10)
C4 -0.006(12) 0.051(17) 0.024(16) 0.016(13) -0.001(12) 0.002(14)
C8 -0.001(10) 0.053(12) 0.049(13) -0.008(10) 0.017(9) 0.011(9)
C20 0.035(12) 0.038(10) 0.044(12) 0.021(9) 0.000(10) 0.007(9)
S2 0.038(4) 0.046(4) 0.064(5) 0.000(3) 0.024(4) 0.005(3)
F6 0.083(10) 0.166(13) 0.123(13) 0.077(11) -0.043(10) -0.022(9)
C22 0.08(2) 0.065(19) 0.09(2) 0.051(17) 0.057(19) 0.029(16)
O3 0.035(7) 0.029(7) 0.057(9) -0.010(6) -0.005(6) 0.009(6)
O5 0.042(9) 0.111(11) 0.100(13) 0.012(10) -0.002(9) -0.033(8)
O6 0.112(12) 0.072(9) 0.108(12) 0.008(8) 0.088(11) 0.003(8)
O7 0.108(11) 0.034(8) 0.110(12) -0.024(8) 0.041(9) 0.014(8)
Cl1 0.061(4) 0.109(4) 0.089(5) 0.009(4) 0.025(4) 0.024(3)
C23 0.013(15) 0.030(15) 0.13(2) -0.004(14) 0.001(16) 0.014(11)
F11 0.080(9) 0.133(11) 0.046(8) -0.002(8) 0.004(8) -0.025(7)
F12 0.035(7) 0.076(8) 0.141(11) -0.004(7) 0.006(7) -0.003(6)
F13 0.055(8) 0.058(8) 0.168(12) -0.012(8) 0.011(8) 0.002(7)
C10 0.024(13) 0.053(13) 0.035(16) 0.019(13) 0.027(19) -0.002(11)
C9 0.041(16) 0.057(12) 0.018(15) 0.002(11) 0.022(18) -0.016(11)
C24 0.064(14) 0.066(13) 0.082(17) -0.003(12) 0.036(14) 0.006(12)
Cl2 0.067(4) 0.162(6) 0.095(5) -0.022(4) 0.013(4) 0.015(4)

loop_
_atom_type_symbol
_atom_type_description
_atom_type_scat_dispersion_real
_atom_type_scat_dispersion_imag
_atom_type_scat_source
C C 0.0033 0.0016 'International Tables Vol C Tables 4.2.6.8 and 6.1.1.4'
B B 0.0013 0.0007 'International Tables Vol C Tables 4.2.6.8 and 6.1.1.4'
N N 0.0061 0.0033 'International Tables Vol C Tables 4.2.6.8 and 6.1.1.4'
O O 0.0106 0.0060 'International Tables Vol C Tables 4.2.6.8 and 6.1.1.4'
F F 0.0171 0.0103 'International Tables Vol C Tables 4.2.6.8 and 6.1.1.4'
P P 0.1023 0.0942 'International Tables Vol C Tables 4.2.6.8 and 6.1.1.4'
S S 0.1246 0.1234 'International Tables Vol C Tables 4.2.6.8 and 6.1.1.4'
W W -0.8490 6.8722 'International Tables Vol C Tables 4.2.6.8 and 6.1.1.4'
Cl Cl 0.1484 0.1585 'International Tables Vol C Tables 4.2.6.8 and 6.1.1.4'
H H 0.0000 0.0000 'International Tables Vol C Tables 4.2.6.8 and 6.1.1.4'

loop_
_geom_angle_atom_site_label_1
_geom_angle_atom_site_label_2
_geom_angle_atom_site_label_3
_geom_angle
N8 W N6 90.8(6)
N8 W N4 172.1(6)
N6 W N4 84.8(7)
N8 W N2 87.6(7)
N6 W N2 76.0(6)
N4 W N2 85.0(7)
N8 W C5 101.3(8)
N6 W C5 118.5(7)
N4 W C5 86.6(9)
N2 W C5 162.6(6)
N8 W C6 102.0(7)
N6 W C6 83.0(7)
N4 W C6 84.0(6)
N2 W C6 157.0(8)
C5 W C6 35.5(6)
N8 W P1 97.4(4)
N6 W P1 151.8(5)
N4 W P1 83.7(4)
N2 W P1 77.4(4)
C5 W P1 86.4(6)
C6 W P1 121.2(6)
N8 W C4 72.7(6)
N6 W C4 131.8(7)
N4 W C4 115.2(7)
N2 W C4 144.5(8)
C5 W C4 32.1(6)
C6 W C4 58.3(6)
P1 W C4 76.4(5)
O2 S1 O3 115.8(6)
O2 S1 O4 115.0(6)
O3 S1 O4 114.9(6)
O2 S1 C21 102.5(8)
O3 S1 C21 102.4(7)
O4 S1 C21 103.6(8)
C20 P1 C18 102.9(7)
C20 P1 C19 105.2(7)
C18 P1 C19 102.0(6)
C20 P1 W 114.8(5)
C18 P1 W 118.6(5)
C19 P1 W 111.6(5)
O61 S3 O71 119.7(8)
O61 S3 O51 112.2(7)
O71 S3 O51 110.9(6)
O61 S3 C23 108.5(10)
O71 S3 C23 103.7(9)
O51 S3 C23 99.5(8)
O1 N8 W 172.7(10)
N7 N6 C17 103.1(13)
N7 N6 W 121.5(16)
C17 N6 W 134.5(17)
N5 N4 C14 103.9(12)
N5 N4 W 122.3(15)
C14 N4 W 133.4(16)
N4 N5 C12 113.1(12)
N4 N5 B1 118.5(19)
C12 N5 B1 128(2)
C11 N2 N3 106.1(13)
C11 N2 W 133(2)
N3 N2 W 120.9(17)
C1 N1 C8 125.6(15)
C1 N1 C7 122.1(14)
C8 N1 C7 112.1(15)
C6 C5 C4 120(2)
C6 C5 W 73.6(9)
C4 C5 W 89.3(13)
C9 N3 N2 107.7(14)
C9 N3 B1 133(2)
N2 N3 B1 118(2)
N6 N7 C15 112.4(13)
N6 N7 B1 120(2)
C15 N7 B1 125(2)
N1 C1 C6 120.5(18)
N1 C1 C2 118.1(18)
C6 C1 C2 121.3(17)
N6 C17 C16 111.6(16)
C5 C6 C1 119.5(19)
C5 C6 W 70.9(9)
C1 C6 W 112.5(12)
C16 C15 N7 107.1(17)
C12 C13 C14 106.3(14)
N5 C12 C13 105.4(15)
N2 C11 C10 111.5(18)
N5 B1 N7 111.0(17)
N5 B1 N3 108.4(17)
N7 B1 N3 106.2(16)
C15 C16 C17 105.8(17)
F3 C21 F2 110.8(15)
F3 C21 F1 105.3(15)
F2 C21 F1 106.6(14)
F3 C21 S1 113.4(13)
F2 C21 S1 112.2(13)
F1 C21 S1 108.1(12)
N4 C14 C13 111.2(14)
C1 C2 C3 115.1(13)
C4 C3 C2 117.7(15)
C5 C4 C3 120.9(19)
C5 C4 W 58.6(10)
C3 C4 W 109.1(11)
O6 S2 O5 118.8(8)
O6 S2 O7 113.1(8)
O5 S2 O7 112.7(8)
O6 S2 C22 102.5(10)
O5 S2 C22 104.2(11)
O7 S2 C22 103.2(11)
F4 C22 F6 110(2)
F4 C22 F5 108(2)
F6 C22 F5 106(2)
F4 C22 S2 111.3(19)
F6 C22 S2 113.7(18)
F5 C22 S2 106.9(14)
F11 C23 F13 108.8(18)
F11 C23 F12 110.5(18)
F13 C23 F12 103.8(16)
F11 C23 S3 115.5(15)
F13 C23 S3 108.4(15)
F12 C23 S3 109.0(15)
C9 C10 C11 104.9(17)
C10 C9 N3 109.8(16)
Cl2 C24 Cl1 113.9(9)

loop_
_geom_bond_atom_site_label_1
_geom_bond_atom_site_label_2
_geom_bond_distance
W N8 1.720(13)
W N6 2.137(15)
W N4 2.176(14)
W N2 2.179(12)
W C5 2.242(15)
W C6 2.275(16)
W P1 2.567(4)
W C4 2.63(2)
S1 O2 1.433(10)
S1 O3 1.440(10)
S1 O4 1.441(10)
S1 C21 1.838(17)
P1 C20 1.787(15)
P1 C18 1.788(14)
P1 C19 1.796(12)
S3 O61 1.397(12)
S3 O71 1.421(10)
S3 O51 1.520(10)
S3 C23 1.81(2)
N8 O1 1.227(12)
F2 C21 1.318(18)
N6 N7 1.343(15)
N6 C17 1.358(18)
N4 N5 1.349(15)
N4 C14 1.353(17)
F3 C21 1.300(17)
N5 C12 1.357(17)
N5 B1 1.52(2)
N2 C11 1.319(18)
N2 N3 1.372(15)
N1 C1 1.324(17)
N1 C8 1.474(17)
N1 C7 1.476(18)
C5 C6 1.38(2)
C5 C4 1.40(2)
N3 C9 1.345(19)
N3 B1 1.54(2)
N7 C15 1.350(19)
N7 B1 1.53(2)
F1 C21 1.359(16)
C1 C6 1.44(2)
C1 C2 1.48(2)
F4 C22 1.28(2)
C17 C16 1.37(2)
C15 C16 1.343(19)
C13 C12 1.379(18)
C13 C14 1.380(18)
C11 C10 1.364(19)
F5 C22 1.35(2)
C2 C3 1.530(18)
C3 C4 1.47(2)
S2 O6 1.385(12)
S2 O5 1.424(14)
S2 O7 1.476(11)
S2 C22 1.79(2)
F6 C22 1.29(3)
Cl1 C24 1.725(19)
C23 F11 1.26(2)
C23 F13 1.344(18)
C23 F12 1.367(19)
C10 C9 1.34(2)
C24 Cl2 1.723(17)
